data_2001574
loop_
_publ_author_name
'Chen, J.'
'Daniels, L. M.'
'Angelici, R. J.'

_publ_section_title
;
 Structure of dicarbonyl(\h^5^-pentamethylcyclopentadienyl)iridium
;
_journal_issue 6
_journal_name_full 'Acta Crystallographica Section C'
_journal_page_first 1061
_journal_page_last 1063
_journal_paper_doi 10.1107/S0108270193000630
_journal_volume 49
_journal_year 1993
_chemical_formula_sum 'C12 H15 Ir O2'
_chemical_formula_weight 383.45
_space_group_IT_number 14
_space_group_name_Hall '-P 2yn'
_space_group_name_H-M_alt 'P 1 21/n 1'
_symmetry_cell_setting monoclinic
_symmetry_space_group_name_Hall '-P 2yn'
_symmetry_space_group_name_H-M 'P 1 21/n 1'
_cell_angle_alpha 90
_cell_angle_beta 98.990(10)
_cell_angle_gamma 90
_cell_formula_units_Z 4
_cell_length_a 7.692(2)
_cell_length_b 10.5650(10)
_cell_length_c 15.057(3)
_cell_volume 1208.6(4)
_diffrn_radiation_type Mo
_diffrn_radiation_wavelength 0.71073
_exptl_absorpt_coefficient_mu 10.975
_exptl_crystal_density_diffrn 2.105
_exptl_crystal_F_000 720
_cod_data_source_file hh0570.cif
_cod_data_source_block hh0570_structure_1_of_1
_cod_original_cell_volume 1208.7(4)
_cod_original_formula_sum 'C12 H15 Ir1 O2'
_cod_database_code 2001574

loop_
_space_group_symop_id
_space_group_symop_operation_xyz
1 x,y,z
2 -x+1/2,y+1/2,-z+1/2
3 -x,-y,-z
4 x+1/2,-y+1/2,z+1/2

loop_
_atom_site_label
_atom_site_fract_x
_atom_site_fract_y
_atom_site_fract_z
Ir .13696(2) .28053(2) .113690(10)
O(1) -.1384(5) .1161(4) .0079(3)
O(2) -.1060(5) .3224(5) .2481(3)
C(1) -.0314(7) .1783(6) .0494(3)
C(2) -.0130(7) .3074(6) .1964(4)
C(3) .3698(6) .2580(5) .0424(3)
C(4) .4319(6) .2428(5) .1364(3)
C(5) .3965(6) .3585(5) .1787(3)
C(6) .3225(6) .4480(5) .1105(3)
C(7) .3062(6) .3849(5) .0260(3)
C(8) .3869(7) .1591(5) -.0289(3)
C(9) .5250(7) .1273(5) .1795(4)
C(10) .4490(8) .3917(6) .2774(3)
C(11) .2819(7) .5859(5) .1250(4)
C(12) .2452(7) .4456(5) -.0642(3)

loop_
_geom_bond_atom_site_label_1
_geom_bond_atom_site_label_2
_geom_bond_distance
Ir C(1) 1.841(5)
Ir C(2) 1.847(6)
Ir C(3) 2.240(5)
Ir C(4) 2.276(5)
Ir C(5) 2.239(4)
Ir C(6) 2.278(5)
Ir C(7) 2.278(5)
O(1) C(1) 1.157(7)
O(2) C(2) 1.147(7)
C(3) C(4) 1.431(7)
C(3) C(7) 1.435(7)
C(3) C(8) 1.518(7)
C(4) C(5) 1.424(7)
C(4) C(9) 1.509(7)
C(5) C(6) 1.446(7)
C(5) C(10) 1.519(7)
C(6) C(7) 1.424(7)
C(6) C(11) 1.513(8)
C(7) C(12) 1.509(7)
